data_7128786
loop_
_publ_author_name
'Frogley, Benjamin J.'
'Hill, Anthony F.'
'Kirk, Ryan M.'

_publ_section_title
;
 Heterocyclic arsinocarbynes via tandem transmetallation.
;
_journal_issue 70
_journal_name_full 'Chemical communications (Cambridge, England)'
_journal_page_first 8770
_journal_page_last 8773
_journal_paper_doi 10.1039/d1cc03015a
_journal_volume 57
_journal_year 2021
_chemical_formula_moiety 'C14 H10 As N'
_chemical_formula_sum 'C14 H10 As N'
_chemical_formula_weight 267.15
_space_group_crystal_system monoclinic
_space_group_IT_number 14
_space_group_name_Hall '-P 2yn'
_space_group_name_H-M_alt 'P 1 21/n 1'
_atom_sites_solution_hydrogens mixed
_atom_sites_solution_primary dual
_audit_creation_date 2021-04-01
_audit_creation_method
;
Olex2 1.2
(compiled 2018.05.29 svn.r3508 for OlexSys, GUI svn.r5506)
;
_audit_update_record
;
2021-04-01 deposited with the CCDC.	2021-07-27 downloaded from the CCDC.
;
_cell_angle_alpha 90
_cell_angle_beta 102.826(2)
_cell_angle_gamma 90
_cell_formula_units_Z 4
_cell_length_a 11.6500(3)
_cell_length_b 6.7526(2)
_cell_length_c 14.8906(4)
_cell_measurement_reflns_used 1864
_cell_measurement_temperature 150.01(10)
_cell_measurement_theta_max 70.3100
_cell_measurement_theta_min 4.3760
_cell_volume 1142.18(6)
_computing_cell_refinement 'CrysAlisPro 1.171.40.82a (Rigaku OD, 2020)'
_computing_data_collection 'CrysAlisPro 1.171.40.82a (Rigaku OD, 2020)'
_computing_data_reduction 'CrysAlisPro 1.171.40.82a (Rigaku OD, 2020)'
_computing_molecular_graphics 'Olex2 (Dolomanov et al., 2009)'
_computing_publication_material 'Olex2 (Dolomanov et al., 2009)'
_computing_structure_refinement 'ShelXL (Sheldrick, 2015)'
_computing_structure_solution 'ShelXT (Sheldrick, 2015)'
_diffrn_ambient_environment N~2~
_diffrn_ambient_temperature 150.01(10)
_diffrn_detector 'CCD plate'
_diffrn_detector_area_resol_mean 8.1297
_diffrn_detector_type EosS2
_diffrn_measured_fraction_theta_full 0.990
_diffrn_measured_fraction_theta_max 0.959
_diffrn_measurement_details
;
List of Runs (angles in degrees, time in seconds):

  # Type    Start    End  Width  t~exp~   \w     \q     \k     \f   Frames
#--------------------------------------------------------------------------
  1  \w   -103.00 -21.00   1.00    2.00    --  -36.03 -57.00 120.00   82
  2  \w    -84.00 -44.00   1.00    2.00    --  -36.03 125.00-180.00   40
  3  \w   -107.00 -15.00   1.00    2.00    --  -36.03 -19.00-180.00   92
  4  \w     53.00 127.00   1.00    8.00    --  105.15 -30.00 -60.00   74
  5  \w     37.00 106.00   1.00    8.00    --  105.15 -95.00-180.00   69
  6  \w     84.00 127.00   1.00    8.00    --  105.15 -30.00  30.00   43
  7  \w    142.00 175.00   1.00    8.00    --  105.15  30.00 150.00   33
  8  \w     85.00 129.00   1.00    8.00    --  105.15  30.00 150.00   44
  9  \w     36.00  71.00   1.00    8.00    --  105.15 -30.00  30.00   35
 10  \w     38.00 127.00   1.00    8.00    --  105.15 -77.00  30.00   89
;
_diffrn_measurement_device 'four-circle diffractometer'
_diffrn_measurement_device_type 'SuperNova, Dual, Cu at home/near, EosS2'
_diffrn_measurement_method '\w scans'
_diffrn_orient_matrix_type 'CrysAlisPro convention (1999,Acta A55,543-557)'
_diffrn_orient_matrix_UB_11 -0.0174765000
_diffrn_orient_matrix_UB_12 -0.0058633000
_diffrn_orient_matrix_UB_13 -0.1056143000
_diffrn_orient_matrix_UB_21 -0.1340857000
_diffrn_orient_matrix_UB_22 -0.0141454000
_diffrn_orient_matrix_UB_23 -0.0097559000
_diffrn_orient_matrix_UB_31 -0.0089175000
_diffrn_orient_matrix_UB_32 0.2277547000
_diffrn_orient_matrix_UB_33 -0.0033904000
_diffrn_radiation_monochromator mirror
_diffrn_radiation_probe x-ray
_diffrn_radiation_type CuK\a
_diffrn_radiation_wavelength 1.54184
_diffrn_reflns_av_R_equivalents 0.0211
_diffrn_reflns_av_unetI/netI 0.0363
_diffrn_reflns_Laue_measured_fraction_full 0.990
_diffrn_reflns_Laue_measured_fraction_max 0.959
_diffrn_reflns_limit_h_max 13
_diffrn_reflns_limit_h_min -13
_diffrn_reflns_limit_k_max 8
_diffrn_reflns_limit_k_min -4
_diffrn_reflns_limit_l_max 17
_diffrn_reflns_limit_l_min -18
_diffrn_reflns_number 3192
_diffrn_reflns_point_group_measured_fraction_full 0.990
_diffrn_reflns_point_group_measured_fraction_max 0.959
_diffrn_reflns_theta_full 67.684
_diffrn_reflns_theta_max 70.720
_diffrn_reflns_theta_min 4.377
_diffrn_source 'micro-focus sealed X-ray tube'
_diffrn_source_type 'SuperNova (Cu) X-ray Source'
_exptl_absorpt_coefficient_mu 3.757
_exptl_absorpt_correction_T_max 1.00000
_exptl_absorpt_correction_T_min 0.82290
_exptl_absorpt_correction_type multi-scan
_exptl_absorpt_process_details
;
CrysAlisPro 1.171.40.82a (Rigaku Oxford Diffraction, 2020)
Empirical absorption correction using spherical harmonics,
implemented in SCALE3 ABSPACK scaling algorithm.
;
_exptl_crystal_colour colourless
_exptl_crystal_colour_primary colourless
_exptl_crystal_density_diffrn 1.554
_exptl_crystal_description needle
_exptl_crystal_F_000 536
_exptl_crystal_size_max 0.281
_exptl_crystal_size_mid 0.03
_exptl_crystal_size_min 0.026
_refine_diff_density_max 0.357
_refine_diff_density_min -0.490
_refine_diff_density_rms 0.064
_refine_ls_extinction_method none
_refine_ls_goodness_of_fit_ref 1.066
_refine_ls_hydrogen_treatment mixed
_refine_ls_matrix_type full
_refine_ls_number_parameters 149
_refine_ls_number_reflns 2108
_refine_ls_number_restraints 0
_refine_ls_restrained_S_all 1.066
_refine_ls_R_factor_all 0.0320
_refine_ls_R_factor_gt 0.0272
_refine_ls_shift/su_max 0.001
_refine_ls_shift/su_mean 0.000
_refine_ls_structure_factor_coef Fsqd
_refine_ls_weighting_details 'w=1/[\s^2^(Fo^2^)+(0.0322P)^2^+0.0843P] where P=(Fo^2^+2Fc^2^)/3'
_refine_ls_weighting_scheme calc
_refine_ls_wR_factor_gt 0.0661
_refine_ls_wR_factor_ref 0.0695
_reflns_Friedel_coverage 0.000
_reflns_number_gt 1881
_reflns_number_total 2108
_reflns_threshold_expression 'I > 2\s(I)'
_cod_data_source_file d1cc03015a2.cif
_cod_data_source_block Compound_X
_cod_depositor_comments 'Adding full bibliography for 7128785--7128788.cif.'
_cod_database_code 7128786
_shelx_shelxl_version_number 2016/6
_chemical_oxdiff_formula 'C14 H10 As N'
_chemical_oxdiff_usercomment c/h
_shelx_space_group_comment
;
The symmetry employed for this shelxl refinement is uniquely defined
by the following loop, which should always be used as a source of
symmetry information in preference to the above space-group names.
They are only intended as comments.
;
_shelx_estimated_absorpt_t_max 0.909
_shelx_estimated_absorpt_t_min 0.418
_reflns_odcompleteness_completeness 99.09
_reflns_odcompleteness_iscentric 1
_reflns_odcompleteness_theta 66.49
_olex2_refinement_description
;
1. Fixed Uiso
 At 1.2 times of:
  All C(H) groups
2.a Aromatic/amide H refined with riding coordinates:
 C10(H10), C4(H4), C7(H7), C6(H6), C13(H13), C5(H5), C11(H11), C12(H12)
2.b :
 C2(H2)
;
_ins_header
;
TITL BF145A_scale in P2(1)/n 
REM P2(1)/n (#14 in standard setting)
CELL 1.54184  11.649974   6.752625  14.890593  90.0000 102.8265  90.0000
ZERR    4.00   0.000309   0.000151   0.000362   0.0000   0.0025   0.0000
LATT  1
SYMM -x+1/2, y+1/2,-z+1/2 
SFAC C H N As
UNIT 56.00 40.00 4.00 4.00
TREF
HKLF 4
END
;
_olex2_submission_special_instructions 'No special instructions were received'
_oxdiff_exptl_absorpt_empirical_details
;
Empirical correction (ABSPACK) includes:
- Absorption correction using spherical harmonics
- Frame scaling
;
_oxdiff_exptl_absorpt_empirical_full_max 1.426
_oxdiff_exptl_absorpt_empirical_full_min 0.731

loop_
_space_group_symop_operation_xyz
'x, y, z'
'-x+1/2, y+1/2, -z+1/2'
'-x, -y, -z'
'x-1/2, -y-1/2, z-1/2'

loop_
_atom_site_label
_atom_site_type_symbol
_atom_site_fract_x
_atom_site_fract_y
_atom_site_fract_z
_atom_site_U_iso_or_equiv
_atom_site_adp_type
_atom_site_occupancy
_atom_site_site_symmetry_order
_atom_site_calc_flag
_atom_site_refinement_flags_posn
_atom_site_refinement_flags_adp
_atom_site_refinement_flags_occupancy
_atom_site_disorder_assembly
_atom_site_disorder_group
As1 As 0.68159(2) 0.84828(3) 0.48103(2) 0.02403(10) Uani 1 1 d . . . . .
N1 N 0.72777(17) 0.4076(3) 0.42422(14) 0.0231(4) Uani 1 1 d . . . . .
C9 C 0.80939(19) 0.4750(3) 0.50113(14) 0.0210(4) Uani 1 1 d . . . . .
C14 C 0.8036(2) 0.6648(3) 0.53702(15) 0.0221(4) Uani 1 1 d . . . . .
C8 C 0.61054(19) 0.4642(3) 0.39777(14) 0.0212(4) Uani 1 1 d . . . . .
C3 C 0.5716(2) 0.6509(3) 0.41888(15) 0.0223(4) Uani 1 1 d . . . . .
C1 C 0.7442(2) 0.9168(3) 0.37580(16) 0.0255(5) Uani 1 1 d . . . . .
C10 C 0.9007(2) 0.3482(4) 0.54358(17) 0.0271(5) Uani 1 1 d . . . . .
H10 H 0.906436 0.222028 0.519881 0.033 Uiso 1 1 calc R . . . .
C4 C 0.4518(2) 0.6977(4) 0.39238(17) 0.0305(5) Uani 1 1 d . . . . .
H4 H 0.425715 0.820524 0.407932 0.037 Uiso 1 1 calc R . . . .
C7 C 0.5287(2) 0.3314(4) 0.34713(16) 0.0274(5) Uani 1 1 d . . . . .
H7 H 0.553662 0.207931 0.331379 0.033 Uiso 1 1 calc R . . . .
C2 C 0.7776(3) 0.9813(4) 0.31152(18) 0.0326(6) Uani 1 1 d . . . . .
H2 H 0.803597 1.031601 0.261386 0.039 Uiso 1 1 calc R . . . .
C6 C 0.4106(2) 0.3826(4) 0.32025(17) 0.0345(6) Uani 1 1 d . . . . .
H6 H 0.357168 0.293655 0.286224 0.041 Uiso 1 1 calc R . . . .
C13 C 0.8857(2) 0.7226(4) 0.61605(16) 0.0316(5) Uani 1 1 d . . . . .
H13 H 0.880089 0.847834 0.640758 0.038 Uiso 1 1 calc R . . . .
C5 C 0.3720(2) 0.5655(5) 0.34386(17) 0.0348(6) Uani 1 1 d . . . . .
H5 H 0.292578 0.598415 0.326946 0.042 Uiso 1 1 calc R . . . .
C11 C 0.9825(2) 0.4105(5) 0.62074(18) 0.0361(6) Uani 1 1 d . . . . .
H11 H 1.043454 0.326095 0.647980 0.043 Uiso 1 1 calc R . . . .
C12 C 0.9747(2) 0.5970(5) 0.65791(17) 0.0380(6) Uani 1 1 d . . . . .
H12 H 1.028988 0.636862 0.710482 0.046 Uiso 1 1 calc R . . . .
H1 H 0.743(2) 0.301(4) 0.4093(19) 0.021(7) Uiso 1 1 d . . . . .

loop_
_atom_site_aniso_label
_atom_site_aniso_U_11
_atom_site_aniso_U_22
_atom_site_aniso_U_33
_atom_site_aniso_U_23
_atom_site_aniso_U_13
_atom_site_aniso_U_12
As1 0.03323(16) 0.01638(14) 0.02399(15) -0.00259(9) 0.00959(10) 0.00394(9)
N1 0.0242(10) 0.0164(9) 0.0281(10) -0.0049(8) 0.0046(8) 0.0051(7)
C9 0.0220(10) 0.0215(10) 0.0208(10) 0.0033(8) 0.0073(8) 0.0003(8)
C14 0.0230(11) 0.0234(11) 0.0201(10) -0.0012(8) 0.0053(8) -0.0014(9)
C8 0.0222(11) 0.0225(10) 0.0194(10) 0.0018(8) 0.0055(8) 0.0004(8)
C3 0.0241(11) 0.0227(11) 0.0207(10) 0.0031(8) 0.0063(8) 0.0040(9)
C1 0.0308(12) 0.0158(10) 0.0291(12) -0.0017(9) 0.0049(9) 0.0030(9)
C10 0.0263(12) 0.0286(12) 0.0281(11) 0.0071(9) 0.0096(9) 0.0064(9)
C4 0.0291(13) 0.0374(13) 0.0272(11) 0.0088(10) 0.0112(10) 0.0130(10)
C7 0.0295(12) 0.0291(12) 0.0229(11) -0.0016(9) 0.0043(9) -0.0034(9)
C2 0.0461(15) 0.0239(12) 0.0308(12) 0.0002(10) 0.0151(11) 0.0021(10)
C6 0.0269(12) 0.0505(16) 0.0233(11) 0.0015(11) -0.0003(9) -0.0103(11)
C13 0.0352(13) 0.0373(14) 0.0223(11) -0.0051(10) 0.0062(10) -0.0093(11)
C5 0.0214(12) 0.0568(17) 0.0254(11) 0.0119(12) 0.0035(9) 0.0048(11)
C11 0.0268(13) 0.0513(16) 0.0297(12) 0.0145(12) 0.0050(10) 0.0067(11)
C12 0.0305(13) 0.0570(17) 0.0234(12) 0.0035(12) -0.0006(10) -0.0062(12)

loop_
_atom_type_symbol
_atom_type_description
_atom_type_scat_dispersion_real
_atom_type_scat_dispersion_imag
_atom_type_scat_source
C C 0.0181 0.0091 'International Tables Vol C Tables 4.2.6.8 and 6.1.1.4'
H H 0.0000 0.0000 'International Tables Vol C Tables 4.2.6.8 and 6.1.1.4'
N N 0.0311 0.0180 'International Tables Vol C Tables 4.2.6.8 and 6.1.1.4'
As As -0.9300 1.0051 'International Tables Vol C Tables 4.2.6.8 and 6.1.1.4'

loop_
_exptl_crystal_face_index_h
_exptl_crystal_face_index_k
_exptl_crystal_face_index_l
_exptl_crystal_face_perp_dist
7 0 1 0.0222
-7 0 -1 0.0130
0 4 0 0.0905
-1 -4 0 0.1866
6 0 -8 0.0129
-6 0 8 0.0129
5 0 6 0.0148
-5 0 -6 0.0148

loop_
_geom_angle_atom_site_label_1
_geom_angle_atom_site_label_2
_geom_angle_atom_site_label_3
_geom_angle
_geom_angle_site_symmetry_1
_geom_angle_site_symmetry_3
_geom_angle_publ_flag
C14 As1 C3 96.35(10) . . ?
C1 As1 C14 97.46(9) . . ?
C1 As1 C3 96.12(10) . . ?
C9 N1 H1 112(2) . . ?
C8 N1 C9 126.33(19) . . ?
C8 N1 H1 116(2) . . ?
N1 C9 C14 122.2(2) . . ?
N1 C9 C10 118.9(2) . . ?
C14 C9 C10 119.0(2) . . ?
C9 C14 As1 121.17(17) . . ?
C9 C14 C13 119.8(2) . . ?
C13 C14 As1 119.02(18) . . ?
N1 C8 C3 122.1(2) . . ?
N1 C8 C7 119.1(2) . . ?
C3 C8 C7 118.8(2) . . ?
C8 C3 As1 120.96(17) . . ?
C8 C3 C4 119.5(2) . . ?
C4 C3 As1 119.51(18) . . ?
C2 C1 As1 172.1(2) . . ?
C9 C10 H10 119.9 . . ?
C11 C10 C9 120.1(2) . . ?
C11 C10 H10 119.9 . . ?
C3 C4 H4 119.4 . . ?
C5 C4 C3 121.2(2) . . ?
C5 C4 H4 119.4 . . ?
C8 C7 H7 119.7 . . ?
C6 C7 C8 120.6(2) . . ?
C6 C7 H7 119.7 . . ?
C1 C2 H2 180.0 . . ?
C7 C6 H6 119.8 . . ?
C5 C6 C7 120.4(2) . . ?
C5 C6 H6 119.8 . . ?
C14 C13 H13 119.5 . . ?
C12 C13 C14 121.0(3) . . ?
C12 C13 H13 119.5 . . ?
C4 C5 C6 119.5(2) . . ?
C4 C5 H5 120.2 . . ?
C6 C5 H5 120.2 . . ?
C10 C11 H11 119.6 . . ?
C10 C11 C12 120.8(2) . . ?
C12 C11 H11 119.6 . . ?
C13 C12 C11 119.2(2) . . ?
C13 C12 H12 120.4 . . ?
C11 C12 H12 120.4 . . ?

loop_
_geom_bond_atom_site_label_1
_geom_bond_atom_site_label_2
_geom_bond_distance
_geom_bond_site_symmetry_2
_geom_bond_publ_flag
As1 C14 1.930(2) . ?
As1 C3 1.936(2) . ?
As1 C1 1.926(2) . ?
N1 C9 1.393(3) . ?
N1 C8 1.388(3) . ?
N1 H1 0.79(3) . ?
C9 C14 1.396(3) . ?
C9 C10 1.402(3) . ?
C14 C13 1.397(3) . ?
C8 C3 1.400(3) . ?
C8 C7 1.401(3) . ?
C3 C4 1.400(3) . ?
C1 C2 1.193(4) . ?
C10 H10 0.9300 . ?
C10 C11 1.385(4) . ?
C4 H4 0.9300 . ?
C4 C5 1.373(4) . ?
C7 H7 0.9300 . ?
C7 C6 1.388(4) . ?
C2 H2 0.9300 . ?
C6 H6 0.9300 . ?
C6 C5 1.387(4) . ?
C13 H13 0.9300 . ?
C13 C12 1.377(4) . ?
C5 H5 0.9300 . ?
C11 H11 0.9300 . ?
C11 C12 1.387(4) . ?
C12 H12 0.9300 . ?

loop_
_exptl_oxdiff_crystal_face_indexfrac_h
_exptl_oxdiff_crystal_face_indexfrac_k
_exptl_oxdiff_crystal_face_indexfrac_l
_exptl_oxdiff_crystal_face_x
_exptl_oxdiff_crystal_face_y
_exptl_oxdiff_crystal_face_z
7.1638 -0.0290 1.0093 -0.2316 -0.9700 -0.0739
-7.1470 0.2862 -1.0117 0.2301 0.9641 0.1323
0.0631 4.3806 -0.0734 -0.0190 -0.0697 0.9974
-0.6849 -4.3622 -0.0145 0.0391 0.1537 -0.9873
5.6817 0.1457 -7.8228 0.7261 -0.6876 0.0090
-5.6817 -0.1457 7.8228 -0.7261 0.6876 -0.0090
4.9866 -0.3046 5.6467 -0.6817 -0.7194 -0.1330
-4.9866 0.3046 -5.6467 0.6817 0.7194 0.1330
